data_7058775
loop_
_publ_author_name
'Chen, Jifeng'
'Yu, Yi'
'Zhang, Shujuan'
'Li, Yuchuan'
'Pang, Siping'

_publ_section_title
;
 Energetic materials with fluorinated four-membered heterocyclic ring:
 3,3&#x2032;-difluoroazetidine (DFAZ) salts
;
_journal_issue 38
_journal_name_full 'New Journal of Chemistry'
_journal_page_first 15115
_journal_paper_doi 10.1039/C9NJ02569C
_journal_volume 43
_journal_year 2019
_chemical_formula_sum 'C3 H6 Cl F2 N O4'
_chemical_formula_weight 193.54
_space_group_crystal_system orthorhombic
_space_group_IT_number 62
_space_group_name_Hall '-P 2ac 2n'
_space_group_name_H-M_alt 'P n m a'
_symmetry_space_group_name_Hall '-P 2ac 2n'
_symmetry_space_group_name_H-M 'P n m a'
_atom_sites_solution_hydrogens mixed
_audit_creation_method SHELXL-2018/3
_audit_update_record
;
2019-08-22 deposited with the CCDC.    2019-08-26 downloaded from the CCDC.
;
_cell_angle_alpha 90
_cell_angle_beta 90
_cell_angle_gamma 90
_cell_formula_units_Z 4
_cell_length_a 12.1852(8)
_cell_length_b 7.0366(3)
_cell_length_c 7.5024(5)
_cell_measurement_reflns_used 864
_cell_measurement_temperature 101(2)
_cell_measurement_theta_max 29.4324
_cell_measurement_theta_min 3.1820
_cell_volume 643.27(7)
_computing_structure_refinement 'SHELXL-2018/3 (Sheldrick, 2018)'
_diffrn_ambient_temperature 101(2)
_diffrn_measured_fraction_theta_full 0.995
_diffrn_measured_fraction_theta_max 0.996
_diffrn_measurement_device_type 'Xcalibur, Eos, Gemini'
_diffrn_measurement_method '\w scans'
_diffrn_radiation_type MoK\a
_diffrn_radiation_wavelength 0.71073
_diffrn_reflns_av_R_equivalents 0.0305
_diffrn_reflns_av_unetI/netI 0.0261
_diffrn_reflns_Laue_measured_fraction_full 0.995
_diffrn_reflns_Laue_measured_fraction_max 0.996
_diffrn_reflns_limit_h_max 14
_diffrn_reflns_limit_h_min -15
_diffrn_reflns_limit_k_max 8
_diffrn_reflns_limit_k_min -8
_diffrn_reflns_limit_l_max 9
_diffrn_reflns_limit_l_min -9
_diffrn_reflns_number 2483
_diffrn_reflns_point_group_measured_fraction_full 0.995
_diffrn_reflns_point_group_measured_fraction_max 0.996
_diffrn_reflns_theta_full 25.242
_diffrn_reflns_theta_max 25.992
_diffrn_reflns_theta_min 3.189
_exptl_absorpt_coefficient_mu 0.602
_exptl_crystal_colour white
_exptl_crystal_density_diffrn 1.998
_exptl_crystal_description block
_exptl_crystal_F_000 392
_refine_diff_density_max 0.658
_refine_diff_density_min -0.992
_refine_diff_density_rms 0.155
_refine_ls_extinction_coef 0.011(2)
_refine_ls_extinction_expression Fc^*^=kFc[1+0.001xFc^2^\l^3^/sin(2\q)]^-1/4^
_refine_ls_extinction_method 'SHELXL-2018/3 (Sheldrick 2018)'
_refine_ls_goodness_of_fit_ref 1.147
_refine_ls_hydrogen_treatment constr
_refine_ls_matrix_type full
_refine_ls_number_parameters 74
_refine_ls_number_reflns 687
_refine_ls_number_restraints 60
_refine_ls_restrained_S_all 1.100
_refine_ls_R_factor_all 0.0813
_refine_ls_R_factor_gt 0.0781
_refine_ls_shift/su_max 0.000
_refine_ls_shift/su_mean 0.000
_refine_ls_structure_factor_coef Fsqd
_refine_ls_weighting_details 'w=1/[\s^2^(Fo^2^)+(0.0200P)^2^+13.3715P] where P=(Fo^2^+2Fc^2^)/3'
_refine_ls_weighting_scheme calc
_refine_ls_wR_factor_gt 0.1893
_refine_ls_wR_factor_ref 0.1904
_reflns_Friedel_coverage 0.000
_reflns_number_gt 635
_reflns_number_total 687
_reflns_threshold_expression 'I > 2\s(I)'
_cod_data_source_file c9nj02569c2.cif
_cod_data_source_block exp_3232
_cod_depositor_comments 'Adding full bibliography for 7058774--7058778.cif.'
_cod_database_code 7058775
_shelx_shelxl_version_number 2018/3
_shelx_space_group_comment
;
The symmetry employed for this shelxl refinement is uniquely defined
by the following loop, which should always be used as a source of
symmetry information in preference to the above space-group names.
They are only intended as comments.
;

loop_
_space_group_symop_operation_xyz
'x, y, z'
'-x+1/2, -y, z+1/2'
'x+1/2, -y+1/2, -z+1/2'
'-x, y+1/2, -z'
'-x, -y, -z'
'x-1/2, y, -z-1/2'
'-x-1/2, y-1/2, z-1/2'
'x, -y-1/2, z'

loop_
_atom_site_label
_atom_site_type_symbol
_atom_site_fract_x
_atom_site_fract_y
_atom_site_fract_z
_atom_site_U_iso_or_equiv
_atom_site_adp_type
_atom_site_occupancy
_atom_site_site_symmetry_order
_atom_site_calc_flag
_atom_site_refinement_flags_posn
_atom_site_refinement_flags_adp
_atom_site_refinement_flags_occupancy
_atom_site_disorder_assembly
_atom_site_disorder_group
F1 F 0.4174(4) 0.250000 -0.6300(8) 0.0242(15) Uani 1 2 d S T P . .
F2 F 0.4526(5) 0.250000 -0.9158(8) 0.0261(15) Uani 1 2 d S T P . .
N1 N 0.6733(6) 0.250000 -0.7310(11) 0.025(2) Uani 1 2 d S T P . .
H1C H 0.715522 0.250000 -0.830854 0.030 Uiso 1 2 d R U P . .
H1D H 0.715680 0.250000 -0.631302 0.030 Uiso 1 2 d R U P . .
C1 C 0.5863(5) 0.0966(9) -0.7302(9) 0.0187(15) Uani 1 1 d . . . . .
H1A H 0.581168 0.026303 -0.616166 0.022 Uiso 1 1 calc R U . . .
H1B H 0.591077 0.008153 -0.832509 0.022 Uiso 1 1 calc R U . . .
C2 C 0.5000(7) 0.250000 -0.7519(12) 0.0132(18) Uani 1 2 d S T P . .
Cl1 Cl 0.67736(17) 0.250000 -0.2333(3) 0.0113(6) Uani 1 2 d S TU P . .
O3 O 0.7591(5) 0.250000 -0.3742(8) 0.0178(15) Uani 1 2 d S TU P A .
O1 O 0.5710(6) 0.2103(12) -0.3086(11) 0.016(3) Uani 0.5 1 d . U P A -1
O2 O 0.6785(10) 0.4336(18) -0.1521(17) 0.019(3) Uani 0.5 1 d . U P A -1
O4 O 0.7045(10) 0.1131(19) -0.0988(15) 0.018(3) Uani 0.5 1 d . U P A -1

loop_
_atom_site_aniso_label
_atom_site_aniso_U_11
_atom_site_aniso_U_22
_atom_site_aniso_U_33
_atom_site_aniso_U_23
_atom_site_aniso_U_13
_atom_site_aniso_U_12
F1 0.010(3) 0.040(4) 0.022(3) 0.000 0.007(2) 0.000
F2 0.019(3) 0.042(4) 0.017(3) 0.000 -0.007(2) 0.000
N1 0.013(4) 0.047(6) 0.015(4) 0.000 -0.003(3) 0.000
C1 0.026(3) 0.014(3) 0.016(3) -0.003(3) 0.003(3) 0.008(3)
C2 0.013(4) 0.014(4) 0.013(4) 0.000 0.002(3) 0.000
Cl1 0.0127(10) 0.0111(10) 0.0101(10) 0.000 0.0001(8) 0.000
O3 0.019(3) 0.023(3) 0.012(3) 0.000 0.003(3) 0.000
O1 0.014(3) 0.017(7) 0.018(4) -0.002(3) -0.005(3) 0.001(3)
O2 0.024(6) 0.010(5) 0.021(6) -0.009(4) 0.004(5) 0.003(4)
O4 0.020(5) 0.021(6) 0.014(6) 0.006(4) -0.004(4) 0.008(5)

loop_
_atom_type_symbol
_atom_type_description
_atom_type_scat_dispersion_real
_atom_type_scat_dispersion_imag
_atom_type_scat_source
C C 0.0033 0.0016 'International Tables Vol C Tables 4.2.6.8 and 6.1.1.4'
H H 0.0000 0.0000 'International Tables Vol C Tables 4.2.6.8 and 6.1.1.4'
Cl Cl 0.1484 0.1585 'International Tables Vol C Tables 4.2.6.8 and 6.1.1.4'
F F 0.0171 0.0103 'International Tables Vol C Tables 4.2.6.8 and 6.1.1.4'
N N 0.0061 0.0033 'International Tables Vol C Tables 4.2.6.8 and 6.1.1.4'
O O 0.0106 0.0060 'International Tables Vol C Tables 4.2.6.8 and 6.1.1.4'

loop_
_geom_angle_atom_site_label_1
_geom_angle_atom_site_label_2
_geom_angle_atom_site_label_3
_geom_angle
_geom_angle_site_symmetry_1
_geom_angle_site_symmetry_3
C1 N1 C1 91.1(6) . 8_565
C1 N1 H1C 113.6 . .
C1 N1 H1C 113.6 8_565 .
C1 N1 H1D 113.3 . .
C1 N1 H1D 113.3 8_565 .
H1C N1 H1D 110.9 . .
N1 C1 C2 88.7(5) . .
N1 C1 H1A 113.9 . .
C2 C1 H1A 113.9 . .
N1 C1 H1B 113.9 . .
C2 C1 H1B 113.9 . .
H1A C1 H1B 111.1 . .
F2 C2 F1 107.1(7) . .
F2 C2 C1 113.1(5) . 8_565
F1 C2 C1 116.2(5) . 8_565
F2 C2 C1 113.1(5) . .
F1 C2 C1 116.2(5) . .
C1 C2 C1 90.8(7) 8_565 .
O2 Cl1 O4 107.8(8) . .
O2 Cl1 O1 110.6(6) . .
O4 Cl1 O1 110.7(6) . .
O2 Cl1 O3 107.7(5) . .
O4 Cl1 O3 110.7(5) . .
O1 Cl1 O3 109.4(4) . .

loop_
_geom_bond_atom_site_label_1
_geom_bond_atom_site_label_2
_geom_bond_distance
_geom_bond_site_symmetry_2
F1 C2 1.360(10) .
F2 C2 1.359(11) .
N1 C1 1.513(8) .
N1 C1 1.513(8) 8_565
N1 H1C 0.9090 .
N1 H1D 0.9089 .
C1 C2 1.516(8) .
C1 H1A 0.9900 .
C1 H1B 0.9900 .
Cl1 O2 1.429(12) .
Cl1 O4 1.433(13) .
Cl1 O1 1.441(8) .
Cl1 O3 1.453(6) .

loop_
_geom_torsion_atom_site_label_1
_geom_torsion_atom_site_label_2
_geom_torsion_atom_site_label_3
_geom_torsion_atom_site_label_4
_geom_torsion
_geom_torsion_site_symmetry_1
_geom_torsion_site_symmetry_4
C1 N1 C1 C2 6.4(7) 8_565 .
N1 C1 C2 F2 109.2(6) . .
N1 C1 C2 F1 -126.3(6) . .
N1 C1 C2 C1 -6.4(7) . 8_565
